data_1543638
loop_
_publ_author_name
'Lehnherr, Dan'
'Chen, Chen'
'Pedramrazi, Zahra'
'DeBlase, Catherine R.'
'Alzola, Joaquin M.'
'Keresztes, Ivan'
'Lobkovsky, Emil B.'
'Crommie, Michael F.'
'Dichtel, William R.'

_publ_section_title
;
 Sequence-defined oligo(ortho-arylene) foldamers derived from the
 benzannulation of ortho(arylene ethynylene)s
;
_journal_issue 10
_journal_name_full 'Chem. Sci.'
_journal_page_first 6357
_journal_paper_doi 10.1039/C6SC02520J
_journal_volume 7
_journal_year 2016
_chemical_formula_sum 'C22 H14 Cl2'
_chemical_formula_weight 349.23
_space_group_crystal_system tetragonal
_space_group_IT_number 103
_space_group_name_Hall 'P 4 -2c'
_space_group_name_H-M_alt 'P 4 c c'
_symmetry_space_group_name_Hall 'P 4 -2c'
_symmetry_space_group_name_H-M 'P 4 c c'
_atom_sites_solution_hydrogens geom
_audit_creation_method SHELXL-2014/7
_audit_update_record
;
2016-06-07 deposited with the CCDC.
2016-07-08 downloaded from the CCDC.
;
_cell_angle_alpha 90
_cell_angle_beta 90
_cell_angle_gamma 90
_cell_formula_units_Z 8
_cell_length_a 22.2731(11)
_cell_length_b 22.2731(11)
_cell_length_c 7.1270(6)
_cell_measurement_reflns_used 4179
_cell_measurement_temperature 223(2)
_cell_measurement_theta_max 24.14
_cell_measurement_theta_min 2.59
_cell_volume 3535.6(4)
_computing_cell_refinement 'Bruker SAINT'
_computing_data_collection 'Bruker APEX2'
_computing_data_reduction 'Bruker SAINT'
_computing_molecular_graphics 'Bruker SHELXTL'
_computing_publication_material 'Bruker SHELXTL'
_computing_structure_refinement 'SHELXL-2014/7 (Sheldrick, 2014)'
_computing_structure_solution 'SHELXS-97 (Sheldrick 2008)'
_diffrn_ambient_temperature 223(2)
_diffrn_measured_fraction_theta_full 0.998
_diffrn_measured_fraction_theta_max 0.998
_diffrn_measurement_device_type 'Bruker APEX-II CCD'
_diffrn_measurement_method '\f and \w scans'
_diffrn_radiation_type MoK\a
_diffrn_radiation_wavelength 0.71073
_diffrn_reflns_av_R_equivalents 0.0361
_diffrn_reflns_av_unetI/netI 0.0393
_diffrn_reflns_Laue_measured_fraction_full 0.998
_diffrn_reflns_Laue_measured_fraction_max 0.998
_diffrn_reflns_limit_h_max 19
_diffrn_reflns_limit_h_min -30
_diffrn_reflns_limit_k_max 27
_diffrn_reflns_limit_k_min -27
_diffrn_reflns_limit_l_max 9
_diffrn_reflns_limit_l_min -9
_diffrn_reflns_number 20144
_diffrn_reflns_point_group_measured_fraction_full 0.955
_diffrn_reflns_point_group_measured_fraction_max 0.925
_diffrn_reflns_theta_full 25.242
_diffrn_reflns_theta_max 28.702
_diffrn_reflns_theta_min 2.045
_exptl_absorpt_coefficient_mu 0.366
_exptl_absorpt_correction_T_max 0.7454
_exptl_absorpt_correction_T_min 0.6886
_exptl_absorpt_correction_type multi-scan
_exptl_absorpt_process_details 'SADABS 2014/5'
_exptl_crystal_colour colourless
_exptl_crystal_density_diffrn 1.312
_exptl_crystal_description Block
_exptl_crystal_F_000 1440
_exptl_crystal_size_max 0.300
_exptl_crystal_size_mid 0.230
_exptl_crystal_size_min 0.160
_refine_diff_density_max 0.288
_refine_diff_density_min -0.164
_refine_diff_density_rms 0.034
_refine_ls_abs_structure_details
; 
 Flack x determined using 921 quotients [(I+)-(I-)]/[(I+)+(I-)] 
 (Parsons, Flack and Wagner, Acta Cryst. B69 (2013) 249-259). 
;
_refine_ls_abs_structure_Flack 0.01(3)
_refine_ls_extinction_method none
_refine_ls_goodness_of_fit_ref 0.997
_refine_ls_hydrogen_treatment constr
_refine_ls_matrix_type full
_refine_ls_number_parameters 217
_refine_ls_number_reflns 4239
_refine_ls_number_restraints 1
_refine_ls_restrained_S_all 0.997
_refine_ls_R_factor_all 0.0718
_refine_ls_R_factor_gt 0.0454
_refine_ls_shift/su_max 0.000
_refine_ls_shift/su_mean 0.000
_refine_ls_structure_factor_coef Fsqd
_refine_ls_weighting_details 'w=1/[\s^2^(Fo^2^)+(0.0680P)^2^] where P=(Fo^2^+2Fc^2^)/3'
_refine_ls_weighting_scheme calc
_refine_ls_wR_factor_gt 0.1110
_refine_ls_wR_factor_ref 0.1247
_reflns_Friedel_coverage 0.711
_reflns_Friedel_fraction_full 0.903
_reflns_Friedel_fraction_max 0.839
_reflns_number_gt 2902
_reflns_number_total 4239
_reflns_threshold_expression 'I > 2\s(I)'
_cod_data_source_file c6sc02520j2.cif
_cod_data_source_block dl28_a
_cod_depositor_comments 'Adding full bibliography for 1543631--1543639.cif.'
_cod_original_cell_volume 3535.6(5)
_cod_database_code 1543638
_shelx_shelxl_version_number 2014/7
_shelx_space_group_comment
; 
The symmetry employed for this shelxl refinement is uniquely defined 
by the following loop, which should always be used as a source of 
symmetry information in preference to the above space-group names. 
They are only intended as comments. 
;
_shelx_estimated_absorpt_t_min 0.898
_shelx_estimated_absorpt_t_max 0.944

loop_
_space_group_symop_operation_xyz
'x, y, z'
'-x, -y, z'
'-y, x, z'
'y, -x, z'
'x, -y, z+1/2'
'-x, y, z+1/2'
'-y, -x, z+1/2'
'y, x, z+1/2'

loop_
_atom_site_label
_atom_site_type_symbol
_atom_site_fract_x
_atom_site_fract_y
_atom_site_fract_z
_atom_site_U_iso_or_equiv
_atom_site_adp_type
_atom_site_occupancy
_atom_site_site_symmetry_order
_atom_site_calc_flag
_atom_site_refinement_flags_posn
_atom_site_refinement_flags_adp
Cl1 Cl 0.46798(4) 0.64097(6) 0.6852(2) 0.1078(5) Uani 1 1 d . .
Cl2 Cl 0.47222(3) 0.78010(5) 0.58941(19) 0.0967(4) Uani 1 1 d . .
C1 C 0.40324(12) 0.67917(18) 0.6234(5) 0.0699(10) Uani 1 1 d . .
C2 C 0.35025(14) 0.64878(16) 0.6181(5) 0.0636(9) Uani 1 1 d . .
H2 H 0.3495 0.6073 0.6427 0.076 Uiso 1 1 calc R U
C3 C 0.29645(11) 0.67937(14) 0.5757(5) 0.0523(7) Uani 1 1 d . .
C4 C 0.24065(12) 0.65032(13) 0.5790(5) 0.0494(7) Uani 1 1 d . .
H4 H 0.2394 0.6090 0.6054 0.059 Uiso 1 1 calc R U
C5 C 0.18777(11) 0.67989(11) 0.5452(4) 0.0446(7) Uani 1 1 d . .
C6 C 0.18944(11) 0.74179(12) 0.4921(4) 0.0440(6) Uani 1 1 d . .
C7 C 0.24383(12) 0.77087(12) 0.4902(4) 0.0488(7) Uani 1 1 d . .
H7 H 0.2451 0.8118 0.4579 0.059 Uiso 1 1 calc R U
C8 C 0.29783(11) 0.74113(14) 0.5352(4) 0.0527(7) Uani 1 1 d . .
C9 C 0.35382(13) 0.77136(16) 0.5397(5) 0.0606(9) Uani 1 1 d . .
H9 H 0.3557 0.8126 0.5120 0.073 Uiso 1 1 calc R U
C10 C 0.40494(12) 0.74084(18) 0.5840(6) 0.0668(9) Uani 1 1 d . .
C11 C 0.13049(11) 0.64672(11) 0.5813(4) 0.0448(6) Uani 1 1 d . .
C12 C 0.12186(13) 0.58960(12) 0.5091(5) 0.0531(7) Uani 1 1 d . .
H12 H 0.1503 0.5733 0.4259 0.064 Uiso 1 1 calc R U
C13 C 0.07180(13) 0.55640(12) 0.5584(5) 0.0607(9) Uani 1 1 d . .
H13 H 0.0664 0.5176 0.5090 0.073 Uiso 1 1 calc R U
C14 C 0.02971(13) 0.57995(12) 0.6797(6) 0.0613(9) Uani 1 1 d . .
H14 H -0.0041 0.5572 0.7140 0.074 Uiso 1 1 calc R U
C15 C 0.03751(13) 0.63699(12) 0.7502(5) 0.0572(8) Uani 1 1 d . .
H15 H 0.0088 0.6534 0.8321 0.069 Uiso 1 1 calc R U
C16 C 0.08749(11) 0.67010(12) 0.7009(5) 0.0500(7) Uani 1 1 d . .
H16 H 0.0924 0.7091 0.7492 0.060 Uiso 1 1 calc R U
C17 C 0.13472(12) 0.77524(12) 0.4335(4) 0.0449(7) Uani 1 1 d . .
C18 C 0.09410(11) 0.75085(13) 0.3053(5) 0.0504(7) Uani 1 1 d . .
H18 H 0.1000 0.7116 0.2602 0.061 Uiso 1 1 calc R U
C19 C 0.04518(13) 0.78384(13) 0.2438(5) 0.0583(8) Uani 1 1 d . .
H19 H 0.0187 0.7672 0.1552 0.070 Uiso 1 1 calc R U
C20 C 0.03523(13) 0.84063(15) 0.3115(6) 0.0628(9) Uani 1 1 d . .
H20 H 0.0015 0.8625 0.2719 0.075 Uiso 1 1 calc R U
C21 C 0.07519(13) 0.86548(13) 0.4384(5) 0.0592(8) Uani 1 1 d . .
H21 H 0.0687 0.9046 0.4839 0.071 Uiso 1 1 calc R U
C22 C 0.12442(12) 0.83316(13) 0.4983(5) 0.0512(7) Uani 1 1 d . .
H22 H 0.1513 0.8505 0.5841 0.061 Uiso 1 1 calc R U

loop_
_atom_site_aniso_label
_atom_site_aniso_U_11
_atom_site_aniso_U_22
_atom_site_aniso_U_33
_atom_site_aniso_U_23
_atom_site_aniso_U_13
_atom_site_aniso_U_12
Cl1 0.0525(5) 0.1702(11) 0.1008(10) 0.0114(9) -0.0035(6) 0.0276(5)
Cl2 0.0458(4) 0.1617(10) 0.0826(7) -0.0180(8) 0.0060(5) -0.0221(5)
C1 0.0453(16) 0.118(3) 0.047(2) -0.004(2) 0.0062(16) 0.0137(17)
C2 0.0543(18) 0.088(2) 0.049(2) -0.0019(18) 0.0052(16) 0.0122(13)
C3 0.0477(15) 0.0706(19) 0.0385(16) -0.0056(15) 0.0063(15) 0.0030(12)
C4 0.0521(15) 0.0554(15) 0.0408(16) -0.0003(15) 0.0027(14) 0.0036(12)
C5 0.0458(14) 0.0500(15) 0.0380(18) -0.0008(13) 0.0026(12) -0.0019(10)
C6 0.0468(15) 0.0508(15) 0.0344(15) -0.0021(13) 0.0017(13) -0.0047(11)
C7 0.0485(16) 0.0573(17) 0.0405(16) -0.0012(14) 0.0025(14) -0.0080(11)
C8 0.0460(15) 0.0739(19) 0.0381(18) -0.0056(15) 0.0028(13) -0.0051(12)
C9 0.0510(17) 0.087(2) 0.044(2) -0.0108(17) 0.0052(14) -0.0146(15)
C10 0.0417(16) 0.117(3) 0.0416(17) -0.011(2) 0.0034(15) -0.0096(15)
C11 0.0464(14) 0.0449(14) 0.0431(16) 0.0075(14) -0.0010(14) 0.0010(10)
C12 0.0565(16) 0.0472(16) 0.0556(19) 0.0015(15) -0.0001(15) 0.0040(12)
C13 0.0673(18) 0.0444(15) 0.070(2) -0.0016(16) -0.0086(18) -0.0067(12)
C14 0.0552(16) 0.0510(16) 0.078(3) 0.0085(18) 0.0047(18) -0.0063(12)
C15 0.0498(16) 0.0586(18) 0.063(2) 0.0093(16) 0.0100(15) 0.0019(12)
C16 0.0513(14) 0.0460(14) 0.0527(19) 0.0001(14) 0.0040(15) 0.0003(11)
C17 0.0472(15) 0.0479(16) 0.0396(16) 0.0078(13) 0.0008(13) -0.0068(11)
C18 0.0516(16) 0.0519(16) 0.0479(18) 0.0023(14) -0.0019(14) -0.0097(12)
C19 0.0487(16) 0.069(2) 0.057(2) 0.0139(17) -0.0092(15) -0.0126(13)
C20 0.0544(18) 0.066(2) 0.068(2) 0.0157(19) -0.0036(17) 0.0039(14)
C21 0.0604(18) 0.0571(17) 0.060(2) 0.0067(16) 0.0053(17) 0.0050(13)
C22 0.0544(16) 0.0530(16) 0.0462(17) -0.0020(15) 0.0030(15) -0.0061(12)

loop_
_atom_type_symbol
_atom_type_description
_atom_type_scat_dispersion_real
_atom_type_scat_dispersion_imag
_atom_type_scat_source
C C 0.0033 0.0016 'International Tables Vol C Tables 4.2.6.8 and 6.1.1.4'
H H 0.0000 0.0000 'International Tables Vol C Tables 4.2.6.8 and 6.1.1.4'
Cl Cl 0.1484 0.1585 'International Tables Vol C Tables 4.2.6.8 and 6.1.1.4'

loop_
_geom_angle_atom_site_label_1
_geom_angle_atom_site_label_2
_geom_angle_atom_site_label_3
_geom_angle
C2 C1 C10 120.3(3)
C2 C1 Cl1 119.0(3)
C10 C1 Cl1 120.6(2)
C1 C2 C3 120.2(3)
C1 C2 H2 119.9
C3 C2 H2 119.9
C4 C3 C8 118.3(2)
C4 C3 C2 121.8(3)
C8 C3 C2 119.8(3)
C5 C4 C3 122.5(3)
C5 C4 H4 118.8
C3 C4 H4 118.8
C4 C5 C6 119.2(2)
C4 C5 C11 117.7(2)
C6 C5 C11 122.9(2)
C7 C6 C5 118.7(2)
C7 C6 C17 118.9(2)
C5 C6 C17 122.4(2)
C6 C7 C8 121.9(3)
C6 C7 H7 119.0
C8 C7 H7 119.0
C3 C8 C7 119.2(2)
C3 C8 C9 118.6(3)
C7 C8 C9 122.2(3)
C10 C9 C8 120.2(3)
C10 C9 H9 119.9
C8 C9 H9 119.9
C9 C10 C1 120.8(3)
C9 C10 Cl2 118.4(3)
C1 C10 Cl2 120.8(2)
C16 C11 C12 118.6(2)
C16 C11 C5 120.7(2)
C12 C11 C5 120.5(2)
C13 C12 C11 120.5(3)
C13 C12 H12 119.7
C11 C12 H12 119.7
C14 C13 C12 120.3(3)
C14 C13 H13 119.9
C12 C13 H13 119.9
C15 C14 C13 119.6(3)
C15 C14 H14 120.2
C13 C14 H14 120.2
C14 C15 C16 120.1(3)
C14 C15 H15 120.0
C16 C15 H15 120.0
C15 C16 C11 120.9(3)
C15 C16 H16 119.5
C11 C16 H16 119.5
C22 C17 C18 118.2(3)
C22 C17 C6 120.4(3)
C18 C17 C6 121.3(3)
C19 C18 C17 120.7(3)
C19 C18 H18 119.7
C17 C18 H18 119.7
C20 C19 C18 120.3(3)
C20 C19 H19 119.8
C18 C19 H19 119.8
C19 C20 C21 119.7(3)
C19 C20 H20 120.2
C21 C20 H20 120.2
C22 C21 C20 120.3(3)
C22 C21 H21 119.9
C20 C21 H21 119.9
C21 C22 C17 120.9(3)
C21 C22 H22 119.6
C17 C22 H22 119.6

loop_
_geom_bond_atom_site_label_1
_geom_bond_atom_site_label_2
_geom_bond_distance
Cl1 C1 1.731(3)
Cl2 C10 1.735(3)
C1 C2 1.361(5)
C1 C10 1.403(5)
C2 C3 1.411(4)
C2 H2 0.9400
C3 C4 1.401(4)
C3 C8 1.406(4)
C4 C5 1.371(4)
C4 H4 0.9400
C5 C6 1.430(4)
C5 C11 1.496(3)
C6 C7 1.374(3)
C6 C17 1.488(4)
C7 C8 1.410(4)
C7 H7 0.9400
C8 C9 1.418(4)
C9 C10 1.363(4)
C9 H9 0.9400
C11 C16 1.384(4)
C11 C12 1.386(4)
C12 C13 1.383(4)
C12 H12 0.9400
C13 C14 1.379(4)
C13 H13 0.9400
C14 C15 1.377(4)
C14 H14 0.9400
C15 C16 1.381(4)
C15 H15 0.9400
C16 H16 0.9400
C17 C22 1.389(4)
C17 C18 1.396(4)
C18 C19 1.385(4)
C18 H18 0.9400
C19 C20 1.372(4)
C19 H19 0.9400
C20 C21 1.384(5)
C20 H20 0.9400
C21 C22 1.380(4)
C21 H21 0.9400
C22 H22 0.9400
